data_4103449
loop_
_publ_author_name
'Jennifer A. Armstrong'
'Mark T. Weller'

_publ_section_title
;
 Beryllosilicate Frameworks and Zeolites
;
_journal_name_full 'Journal of the American Chemical Society'
_journal_page_first 15679
_journal_page_last 15686
_journal_paper_doi 10.1021/ja106313p
_journal_volume 132
_journal_year 2010
_chemical_formula_sum 'C0.4 Be1.6 K3.2 N0.4 O12 Si6.4'
_chemical_formula_weight 521.72
_chemical_name_systematic
;
 ?
;
_space_group_IT_number 62
_symmetry_cell_setting orthorhombic
_symmetry_space_group_name_Hall '-P 2ac 2n'
_symmetry_space_group_name_H-M 'P n m a'
_atom_sites_solution_hydrogens geom
_atom_sites_solution_primary direct
_atom_sites_solution_secondary difmap
_audit_creation_method SHELXL-97
_cell_angle_alpha 90.00
_cell_angle_beta 90.00
_cell_angle_gamma 90.00
_cell_formula_units_Z 5
_cell_length_a 12.7069(9)
_cell_length_b 13.2309(7)
_cell_length_c 13.9362(8)
_cell_measurement_temperature 293(2)
_cell_volume 2343.0(2)
_computing_structure_refinement 'SHELXL-97 (Sheldrick, 2008)'
_diffrn_ambient_temperature 293(2)
_diffrn_measured_fraction_theta_full 0.983
_diffrn_measured_fraction_theta_max 0.983
_diffrn_radiation_monochromator graphite
_diffrn_radiation_source 'fine-focus sealed tube'
_diffrn_radiation_type MoK\a
_diffrn_radiation_wavelength 0.71073
_diffrn_reflns_av_R_equivalents 0.1194
_diffrn_reflns_av_sigmaI/netI 0.0857
_diffrn_reflns_limit_h_max 16
_diffrn_reflns_limit_h_min -15
_diffrn_reflns_limit_k_max 17
_diffrn_reflns_limit_k_min -17
_diffrn_reflns_limit_l_max 13
_diffrn_reflns_limit_l_min -18
_diffrn_reflns_number 16498
_diffrn_reflns_theta_full 27.49
_diffrn_reflns_theta_max 27.49
_diffrn_reflns_theta_min 2.92
_exptl_absorpt_coefficient_mu 1.228
_exptl_absorpt_correction_type multi-scan
_exptl_crystal_colour colourless
_exptl_crystal_density_diffrn 1.849
_exptl_crystal_density_method 'not measured'
_exptl_crystal_F_000 1290
_refine_diff_density_max 1.288
_refine_diff_density_min -1.395
_refine_diff_density_rms 0.630
_refine_ls_extinction_method none
_refine_ls_goodness_of_fit_ref 1.112
_refine_ls_hydrogen_treatment mixed
_refine_ls_matrix_type full
_refine_ls_number_parameters 188
_refine_ls_number_reflns 2759
_refine_ls_number_restraints 3
_refine_ls_restrained_S_all 1.112
_refine_ls_R_factor_all 0.0973
_refine_ls_R_factor_gt 0.1266
_refine_ls_shift/su_max 0.096
_refine_ls_shift/su_mean 0.046
_refine_ls_structure_factor_coef Fsqd
_refine_ls_weighting_details 'calc w=1/[\s^2^(Fo^2^)+(0.2000P)^2^+0.0000P] where P=(Fo^2^+2Fc^2^)/3'
_refine_ls_weighting_scheme calc
_refine_ls_wR_factor_gt 0.1574
_refine_ls_wR_factor_ref 0.1315
_reflns_number_gt 2031
_reflns_number_total 2759
_reflns_threshold_expression >2\s(I)
_cod_data_source_file ja106313p_si_008.cif
_cod_data_source_block 2007jaa0011pnmaorder
_cod_original_formula_sum 'C0.40 Be1.60 K3.20 N0.40 O12 Si6.40'
_cod_database_code 4103449

loop_
_symmetry_equiv_pos_as_xyz
'x, y, z'
'-x+1/2, -y, z+1/2'
'-x, y+1/2, -z'
'x+1/2, -y+1/2, -z+1/2'
'-x, -y, -z'
'x-1/2, y, -z-1/2'
'x, -y-1/2, z'
'-x-1/2, y-1/2, z-1/2'

loop_
_atom_site_label
_atom_site_type_symbol
_atom_site_fract_x
_atom_site_fract_y
_atom_site_fract_z
_atom_site_U_iso_or_equiv
_atom_site_adp_type
_atom_site_occupancy
_atom_site_symmetry_multiplicity
_atom_site_calc_flag
_atom_site_refinement_flags
O1 O 0.7119(9) 0.0931(11) 0.4982(7) 0.020(3) Uani 1 1 d .
O2 O 0.5165(9) 0.1006(10) 0.4299(9) 0.023(3) Uani 1 1 d .
O3 O 0.5503(12) 0.0851(11) 0.6206(9) 0.036(4) Uani 1 1 d .
O4 O 0.595(3) 0.2500 0.5309(16) 0.059(8) Uani 1 2 d S
O5 O 0.8478(10) 0.0398(9) 0.8683(9) 0.025(3) Uani 1 1 d .
O6 O 0.5171(10) 0.0476(10) 0.2496(9) 0.027(3) Uani 1 1 d .
O7 O 1.0192(11) 0.1263(9) 0.4150(9) 0.025(3) Uani 1 1 d .
O8 O 0.8366(10) 0.0517(8) 0.3491(9) 0.021(3) Uani 1 1 d .
O9 O 0.5819(15) 0.2500 0.9499(12) 0.020(4) Uani 1 2 d S
O10 O 0.8035(10) -0.0865(10) 0.4885(8) 0.025(3) Uani 1 1 d .
O11 O 0.5074(10) 0.0738(10) 0.9002(10) 0.025(3) Uani 1 1 d .
Si1 Si 0.5937(4) 0.1296(4) 0.5196(4) 0.0247(14) Uani 1 1 d .
Si2 Si 0.9629(4) 0.0350(4) 0.3547(3) 0.0265(14) Uani 1 1 d .
Si3 Si 0.5780(5) 0.1325(4) 0.9829(4) 0.0271(15) Uani 1 1 d .
Si4 Si 0.4664(4) -0.0022(4) 0.6418(4) 0.0290(15) Uani 1 1 d .
Be5 Be 0.7509(13) 0.0055(11) 0.4266(11) 0.000(3) Uiso 1 1 d .
OW2 O 0.756(6) 0.200(5) 0.724(5) 0.050 Uiso 0.25(4) 1 d P
OW3 O 0.410(5) 0.2500 0.343(4) 0.050 Uiso 0.46(6) 2 d SP
K1 K 0.5508(15) 0.2500 0.7506(7) 0.089(7) Uani 0.91(5) 2 d SP
K2 K 0.7618(7) -0.0053(11) 0.6744(5) 0.127(7) Uani 1.00(4) 1 d .
K3 K 0.3379(10) 0.2500 0.5601(15) 0.185(10) Uani 1.00(8) 2 d SP
N N 0.758(4) 0.202(4) 0.270(4) 0.050 Uiso 0.42(5) 1 d PD
C1 C 0.810(18) 0.2500 0.346(11) 0.050 Uiso 0.15(9) 2 d SPD
C2 C 0.838(6) 0.2500 0.219(6) 0.050 Uiso 0.41(9) 2 d SPD
C3 C 0.660(5) 0.2500 0.263(7) 0.050 Uiso 0.36(10) 2 d SPD
C4 C 0.836(7) 0.205(6) 0.084(6) 0.050 Uiso 0.33(7) 1 d P
C5 C 0.8382(16) 0.2500 0.4641(14) 0.050 Uiso 1.00(10) 2 d SP
C6 C 0.5514(16) 0.2500 0.2584(13) 0.050 Uiso 1.00(10) 2 d SP

loop_
_atom_site_aniso_label
_atom_site_aniso_U_11
_atom_site_aniso_U_22
_atom_site_aniso_U_33
_atom_site_aniso_U_23
_atom_site_aniso_U_13
_atom_site_aniso_U_12
O1 0.012(6) 0.033(8) 0.016(5) -0.008(5) 0.000(4) 0.020(6)
O2 0.019(6) 0.025(6) 0.034(7) 0.007(5) 0.002(5) -0.013(5)
O3 0.047(9) 0.039(8) 0.022(6) -0.002(6) 0.006(6) -0.019(8)
O4 0.11(2) 0.025(11) 0.038(12) 0.000 -0.041(14) 0.000
O5 0.028(7) 0.019(6) 0.028(7) 0.009(5) 0.008(5) 0.005(5)
O6 0.030(7) 0.019(6) 0.033(7) 0.006(5) -0.015(6) 0.004(6)
O7 0.042(8) 0.011(5) 0.023(6) -0.005(4) -0.019(6) -0.006(5)
O8 0.016(6) 0.009(5) 0.039(7) -0.001(5) 0.002(5) 0.004(5)
O9 0.033(10) 0.005(7) 0.023(8) 0.000 -0.001(7) 0.000
O10 0.022(6) 0.038(7) 0.017(6) 0.009(5) -0.002(5) 0.011(6)
O11 0.014(6) 0.024(7) 0.037(7) 0.006(5) 0.006(5) 0.002(5)
Si1 0.022(3) 0.016(3) 0.035(3) 0.0059(19) 0.004(2) -0.001(2)
Si2 0.025(3) 0.030(3) 0.024(3) -0.003(2) 0.001(2) -0.005(2)
Si3 0.031(3) 0.020(3) 0.030(3) 0.0037(19) 0.004(2) -0.003(2)
Si4 0.018(3) 0.041(3) 0.028(3) 0.005(2) -0.002(2) 0.000(2)
K1 0.181(17) 0.049(6) 0.037(6) 0.000 0.000(7) 0.000
K2 0.081(7) 0.271(19) 0.029(4) -0.001(5) -0.004(3) 0.053(8)
K3 0.116(10) 0.072(7) 0.37(3) 0.000 -0.024(11) 0.000

loop_
_atom_type_symbol
_atom_type_description
_atom_type_scat_dispersion_real
_atom_type_scat_dispersion_imag
_atom_type_scat_source
O O 0.0106 0.0060 'International Tables Vol C Tables 4.2.6.8 and 6.1.1.4'
Si Si 0.0817 0.0704 'International Tables Vol C Tables 4.2.6.8 and 6.1.1.4'
K K 0.2009 0.2494 'International Tables Vol C Tables 4.2.6.8 and 6.1.1.4'
Be Be 0.0005 0.0002 'International Tables Vol C Tables 4.2.6.8 and 6.1.1.4'
N N 0.0061 0.0033 'International Tables Vol C Tables 4.2.6.8 and 6.1.1.4'
C C 0.0033 0.0016 'International Tables Vol C Tables 4.2.6.8 and 6.1.1.4'

loop_
_geom_angle_atom_site_label_1
_geom_angle_atom_site_label_2
_geom_angle_atom_site_label_3
_geom_angle
_geom_angle_site_symmetry_1
_geom_angle_site_symmetry_3
Si1 O1 Be5 128.4(10) . .
Si1 O1 K2 100.7(6) . .
Be5 O1 K2 97.8(8) . .
Si1 O2 Si4 124.5(8) . 5_656
Si4 O3 Si1 130.4(9) . .
Si4 O3 K1 116.0(8) . .
Si1 O3 K1 105.9(7) . .
Si4 O3 K2 105.1(8) . .
Si1 O3 K2 93.2(7) . .
K1 O3 K2 98.2(6) . .
Si1 O4 Si1 168.6(15) . 7_565
Si1 O4 K1 95.4(9) . .
Si1 O4 K1 95.4(9) 7_565 .
Si1 O4 K3 89.9(12) . .
Si1 O4 K3 89.9(12) 7_565 .
K1 O4 K3 72.4(9) . .
Be5 O5 Si4 130.1(10) 2_655 6_657
Be5 O5 K3 98.4(8) 2_655 6_657
Si4 O5 K3 113.2(7) 6_657 6_657
Be5 O5 K2 95.6(8) 2_655 .
Si4 O5 K2 101.2(6) 6_657 .
K3 O5 K2 118.6(6) 6_657 .
Si2 O6 Si4 147.7(9) 6_556 5_656
Si2 O6 K2 93.7(6) 6_556 2_654
Si4 O6 K2 97.5(6) 5_656 2_654
Si3 O7 Si2 134.1(8) 6_657 .
Si2 O8 Be5 124.8(9) . .
Si2 O8 K2 116.9(6) . 2_654
Be5 O8 K2 101.1(8) . 2_654
Si3 O9 Si3 146.9(12) . 7_565
Si3 O9 K1 106.0(6) . .
Si3 O9 K1 106.0(6) 7_565 .
Si3 O9 K3 92.4(7) . 6_657
Si3 O9 K3 92.4(7) 7_565 6_657
K1 O9 K3 95.6(7) . 6_657
Si3 O10 Be5 129.2(10) 2_654 .
Si3 O10 K2 110.9(6) 2_654 .
Be5 O10 K2 97.0(8) . .
Si3 O10 K3 106.5(7) 2_654 5_656
Be5 O10 K3 100.3(8) . 5_656
K2 O10 K3 112.3(6) . 5_656
Si2 O11 Si3 124.4(8) 2_655 .
Si2 O11 K1 110.8(6) 2_655 .
Si3 O11 K1 91.0(6) . .
O4 Si1 O1 107.8(13) . .
O4 Si1 O3 106.2(11) . .
O1 Si1 O3 111.7(8) . .
O4 Si1 O2 108.4(10) . .
O1 Si1 O2 110.4(7) . .
O3 Si1 O2 112.0(7) . .
O4 Si1 K2 115.8(9) . .
O1 Si1 K2 52.7(5) . .
O3 Si1 K2 59.4(6) . .
O2 Si1 K2 135.6(6) . .
O4 Si1 K1 58.5(9) . .
O1 Si1 K1 115.9(5) . .
O3 Si1 K1 48.6(5) . .
O2 Si1 K1 133.7(6) . .
K2 Si1 K1 76.7(3) . .
O4 Si1 K3 64.1(12) . .
O1 Si1 K3 171.6(6) . .
O3 Si1 K3 73.9(7) . .
O2 Si1 K3 71.8(6) . .
K2 Si1 K3 131.6(4) . .
K1 Si1 K3 62.6(4) . .
O11 Si2 O6 110.2(7) 2_654 6_656
O11 Si2 O8 111.8(7) 2_654 .
O6 Si2 O8 111.3(7) 6_656 .
O11 Si2 O7 110.7(7) 2_654 .
O6 Si2 O7 101.5(7) 6_656 .
O8 Si2 O7 110.9(7) . .
O11 Si2 K2 73.5(5) 2_654 5_756
O6 Si2 K2 59.2(5) 6_656 5_756
O8 Si2 K2 170.5(5) . 5_756
O7 Si2 K2 73.1(6) . 5_756
O11 Si2 K2 109.9(5) 2_654 2_654
O6 Si2 K2 74.8(5) 6_656 2_654
O8 Si2 K2 40.8(5) . 2_654
O7 Si2 K2 137.7(6) . 2_654
K2 Si2 K2 130.59(18) 5_756 2_654
O7 Si3 O9 108.3(8) 6_557 .
O7 Si3 O10 111.6(7) 6_557 2_655
O9 Si3 O10 110.1(9) . 2_655
O7 Si3 O11 109.9(7) 6_557 .
O9 Si3 O11 105.6(8) . .
O10 Si3 O11 111.1(7) 2_655 .
O7 Si3 K1 140.5(6) 6_557 .
O9 Si3 K1 48.4(6) . .
O10 Si3 K1 107.1(6) 2_655 .
O11 Si3 K1 61.7(5) . .
O7 Si3 K3 125.4(7) 6_557 6_657
O9 Si3 K3 61.6(7) . 6_657
O10 Si3 K3 48.6(5) 2_655 6_657
O11 Si3 K3 124.7(6) . 6_657
K1 Si3 K3 76.1(4) . 6_657
O7 Si3 K2 66.4(5) 6_557 2_655
O9 Si3 K2 127.9(7) . 2_655
O10 Si3 K2 45.2(5) 2_655 2_655
O11 Si3 K2 125.3(5) . 2_655
K1 Si3 K2 152.0(4) . 2_655
K3 Si3 K2 79.6(3) 6_657 2_655
O3 Si4 O5 111.0(8) . 6_557
O3 Si4 O6 110.4(8) . 5_656
O5 Si4 O6 109.1(7) 6_557 5_656
O3 Si4 O2 111.6(7) . 5_656
O5 Si4 O2 109.9(7) 6_557 5_656
O6 Si4 O2 104.6(7) 5_656 5_656
O3 Si4 K2 127.8(6) . 6_557
O5 Si4 K2 53.1(5) 6_557 6_557
O6 Si4 K2 56.0(5) 5_656 6_557
O2 Si4 K2 120.5(5) 5_656 6_557
O3 Si4 K2 50.8(6) . .
O5 Si4 K2 160.4(6) 6_557 .
O6 Si4 K2 76.0(5) 5_656 .
O2 Si4 K2 86.2(5) 5_656 .
K2 Si4 K2 128.50(17) 6_557 .
O3 Si4 K1 41.9(6) . .
O5 Si4 K1 89.8(6) 6_557 .
O6 Si4 K1 85.3(5) 5_656 .
O2 Si4 K1 152.9(5) 5_656 .
K2 Si4 K1 86.1(3) 6_557 .
K2 Si4 K1 71.5(3) . .
O3 Si4 K3 66.8(6) . .
O5 Si4 K3 44.4(5) 6_557 .
O6 Si4 K3 129.7(6) 5_656 .
O2 Si4 K3 123.6(6) 5_656 .
K2 Si4 K3 85.2(4) 6_557 .
K2 Si4 K3 117.5(3) . .
K1 Si4 K3 58.9(3) . .
O1 Be5 O5 109.9(11) . 2_654
O1 Be5 O10 109.6(11) . .
O5 Be5 O10 107.9(11) 2_654 .
O1 Be5 O8 110.0(11) . .
O5 Be5 O8 108.7(11) 2_654 .
O10 Be5 O8 110.6(11) . .
O1 Be5 K2 54.8(6) . .
O5 Be5 K2 121.3(9) 2_654 .
O10 Be5 K2 55.0(6) . .
O8 Be5 K2 130.0(9) . .
O1 Be5 K2 127.3(8) . 2_654
O5 Be5 K2 57.3(7) 2_654 2_654
O10 Be5 K2 123.0(8) . 2_654
O8 Be5 K2 51.4(6) . 2_654
K2 Be5 K2 177.6(5) . 2_654
O1 Be5 K3 123.6(9) . 5_656
O5 Be5 K3 55.1(7) 2_654 5_656
O10 Be5 K3 52.9(7) . 5_656
O8 Be5 K3 126.4(9) . 5_656
K2 Be5 K3 85.5(5) . 5_656
K2 Be5 K3 92.1(5) 2_654 5_656
OW2 OW2 K1 75.9(15) 7_565 .
OW2 OW2 K2 165.5(15) 7_565 .
K1 OW2 K2 107(2) . .
OW2 OW2 K3 78.2(13) 7_565 6_657
K1 OW2 K3 98(2) . 6_657
K2 OW2 K3 115(2) . 6_657
C2 OW3 C4 91(6) 6_556 6_556
C2 OW3 C4 91(6) 6_556 4_455
C4 OW3 C4 46(6) 6_556 4_455
C2 OW3 K3 117(6) 6_556 .
C4 OW3 K3 34(3) 6_556 .
C4 OW3 K3 34(3) 4_455 .
OW2 K1 OW2 28(3) 7_565 .
OW2 K1 O9 89.9(17) 7_565 .
OW2 K1 O9 89.9(17) . .
OW2 K1 O3 96.0(17) 7_565 .
OW2 K1 O3 74.2(16) . .
O9 K1 O3 129.2(3) . .
OW2 K1 O3 74.2(16) 7_565 7_565
OW2 K1 O3 96.0(17) . 7_565
O9 K1 O3 129.2(3) . 7_565
O3 K1 O3 100.6(6) . 7_565
OW2 K1 O4 72.1(17) 7_565 .
OW2 K1 O4 72.1(17) . .
O9 K1 O4 161.4(10) . .
O3 K1 O4 51.1(3) . .
O3 K1 O4 51.1(3) 7_565 .
OW2 K1 O11 115.7(16) 7_565 .
OW2 K1 O11 94.3(16) . .
O9 K1 O11 51.3(3) . .
O3 K1 O11 81.6(4) . .
O3 K1 O11 169.7(8) 7_565 .
O4 K1 O11 132.6(3) . .
OW2 K1 O11 94.3(16) 7_565 7_565
OW2 K1 O11 115.7(16) . 7_565
O9 K1 O11 51.3(3) . 7_565
O3 K1 O11 169.7(8) . 7_565
O3 K1 O11 81.6(4) 7_565 7_565
O4 K1 O11 132.6(3) . 7_565
O11 K1 O11 94.4(6) . 7_565
OW2 K1 Si3 85.6(16) 7_565 7_565
OW2 K1 Si3 97.7(16) . 7_565
O9 K1 Si3 25.59(11) . 7_565
O3 K1 Si3 154.8(4) . 7_565
O3 K1 Si3 104.0(3) 7_565 7_565
O4 K1 Si3 149.9(5) . 7_565
O11 K1 Si3 75.1(3) . 7_565
O11 K1 Si3 27.3(3) 7_565 7_565
OW2 K1 Si3 97.7(16) 7_565 .
OW2 K1 Si3 85.6(16) . .
O9 K1 Si3 25.59(11) . .
O3 K1 Si3 104.0(3) . .
O3 K1 Si3 154.8(4) 7_565 .
O4 K1 Si3 149.9(5) . .
O11 K1 Si3 27.3(3) . .
O11 K1 Si3 75.1(3) 7_565 .
Si3 K1 Si3 51.0(2) 7_565 .
OW2 K1 Si1 81.0(16) 7_565 .
OW2 K1 Si1 68.3(16) . .
O9 K1 Si1 148.9(4) . .
O3 K1 Si1 25.4(3) . .
O3 K1 Si1 76.8(4) 7_565 .
O4 K1 Si1 26.03(10) . .
O11 K1 Si1 106.6(3) . .
O11 K1 Si1 158.4(3) 7_565 .
Si3 K1 Si1 165.9(6) 7_565 .
Si3 K1 Si1 126.28(19) . .
OW2 K1 Si1 68.3(16) 7_565 7_565
OW2 K1 Si1 81.0(16) . 7_565
O9 K1 Si1 148.9(4) . 7_565
O3 K1 Si1 76.8(4) . 7_565
O3 K1 Si1 25.4(3) 7_565 7_565
O4 K1 Si1 26.03(10) . 7_565
O11 K1 Si1 158.4(3) . 7_565
O11 K1 Si1 106.6(3) 7_565 7_565
Si3 K1 Si1 126.28(19) 7_565 7_565
Si3 K1 Si1 165.9(6) . 7_565
Si1 K1 Si1 52.0(2) . 7_565
O8 K2 OW2 89.1(16) 2_655 .
O8 K2 O1 138.5(5) 2_655 .
OW2 K2 O1 76.4(16) . .
O8 K2 O10 142.0(7) 2_655 .
OW2 K2 O10 126.5(16) . .
O1 K2 O10 55.3(4) . .
O8 K2 N 51.2(10) 2_655 2_655
OW2 K2 N 138.0(17) . 2_655
O1 K2 N 141.1(11) . 2_655
O10 K2 N 95.4(11) . 2_655
O8 K2 O5 54.5(4) 2_655 .
OW2 K2 O5 65.8(16) . .
O1 K2 O5 140.6(7) . .
O10 K2 O5 146.3(5) . .
N K2 O5 78.2(10) 2_655 .
O8 K2 O3 84.6(4) 2_655 .
OW2 K2 O3 69.8(15) . .
O1 K2 O3 53.9(4) . .
O10 K2 O3 95.1(4) . .
N K2 O3 112.8(10) 2_655 .
O5 K2 O3 118.1(5) . .
O8 K2 O6 94.2(4) 2_655 2_655
OW2 K2 O6 96.8(15) . 2_655
O1 K2 O6 125.8(5) . 2_655
O10 K2 O6 94.1(4) . 2_655
N K2 O6 76.0(10) 2_655 2_655
O5 K2 O6 52.2(3) . 2_655
O3 K2 O6 166.5(6) . 2_655
O8 K2 C4 89.4(16) 2_655 2_655
OW2 K2 C4 153(2) . 2_655
O1 K2 C4 87.1(15) . 2_655
O10 K2 C4 53.0(15) . 2_655
N K2 C4 54.0(18) 2_655 2_655
O5 K2 C4 132.1(16) . 2_655
O3 K2 C4 83.3(16) . 2_655
O6 K2 C4 110.1(16) 2_655 2_655
O8 K2 Be5 149.1(5) 2_655 .
OW2 K2 Be5 101.9(16) . .
O1 K2 Be5 27.4(3) . .
O10 K2 Be5 28.0(3) . .
N K2 Be5 119.2(11) 2_655 .
O5 K2 Be5 155.9(6) . .
O3 K2 Be5 72.6(4) . .
O6 K2 Be5 112.8(4) 2_655 .
C4 K2 Be5 67.8(15) 2_655 .
O8 K2 Be5 27.4(4) 2_655 2_655
OW2 K2 Be5 75.6(16) . 2_655
O1 K2 Be5 148.3(5) . 2_655
O10 K2 Be5 156.2(6) . 2_655
N K2 Be5 62.7(10) 2_655 2_655
O5 K2 Be5 27.1(4) . 2_655
O3 K2 Be5 101.9(4) . 2_655
O6 K2 Be5 72.5(4) 2_655 2_655
C4 K2 Be5 112.3(15) 2_655 2_655
Be5 K2 Be5 174.5(3) . 2_655
O8 K2 Si1 111.9(4) 2_655 .
OW2 K2 Si1 69.2(15) . .
O1 K2 Si1 26.6(2) . .
O10 K2 Si1 75.4(3) . .
N K2 Si1 132.6(10) 2_655 .
O5 K2 Si1 132.7(5) . .
O3 K2 Si1 27.4(3) . .
O6 K2 Si1 149.5(5) 2_655 .
C4 K2 Si1 86.6(15) 2_655 .
Be5 K2 Si1 48.9(3) . .
Be5 K2 Si1 125.8(4) 2_655 .
C4 K3 C4 33(4) 6_556 4_455
C4 K3 O10 64(2) 6_556 5_656
C4 K3 O10 89(2) 4_455 5_656
C4 K3 O10 89(2) 6_556 3_656
C4 K3 O10 64(2) 4_455 3_656
O10 K3 O10 96.8(6) 5_656 3_656
C4 K3 O5 93(2) 6_556 6_557
C4 K3 O5 126(2) 4_455 6_557
O10 K3 O5 53.3(3) 5_656 6_557
O10 K3 O5 144.0(6) 3_656 6_557
C4 K3 O5 126(2) 6_556 4_456
C4 K3 O5 93(2) 4_455 4_456
O10 K3 O5 144.0(6) 5_656 4_456
O10 K3 O5 53.3(3) 3_656 4_456
O5 K3 O5 140.2(9) 6_557 4_456
C4 K3 OW3 24(2) 6_556 .
C4 K3 OW3 24(2) 4_455 .
O10 K3 OW3 87.4(9) 5_656 .
O10 K3 OW3 87.4(9) 3_656 .
O5 K3 OW3 108.1(5) 6_557 .
O5 K3 OW3 108.1(5) 4_456 .
C4 K3 OW2 160(3) 6_556 4_456
C4 K3 OW2 145(3) 4_455 4_456
O10 K3 OW2 99.7(14) 5_656 4_456
O10 K3 OW2 82.2(14) 3_656 4_456
O5 K3 OW2 83.9(14) 6_557 4_456
O5 K3 OW2 60.7(13) 4_456 4_456
OW3 K3 OW2 168.0(13) . 4_456
C4 K3 OW2 145(3) 6_556 6_557
C4 K3 OW2 160(3) 4_455 6_557
O10 K3 OW2 82.2(14) 5_656 6_557
O10 K3 OW2 99.7(14) 3_656 6_557
O5 K3 OW2 60.7(14) 6_557 6_557
O5 K3 OW2 83.9(14) 4_456 6_557
OW3 K3 OW2 168.0(13) . 6_557
OW2 K3 OW2 24(3) 4_456 6_557
C4 K3 O9 87(2) 6_556 6_557
C4 K3 O9 87(2) 4_455 6_557
O10 K3 O9 50.9(3) 5_656 6_557
O10 K3 O9 50.9(3) 3_656 6_557
O5 K3 O9 93.3(4) 6_557 6_557
O5 K3 O9 93.3(4) 4_456 6_557
OW3 K3 O9 104.3(12) . 6_557
OW2 K3 O9 73.6(14) 4_456 6_557
OW2 K3 O9 73.6(14) 6_557 6_557
C4 K3 O4 84(2) 6_556 .
C4 K3 O4 84(2) 4_455 .
O10 K3 O4 126.0(5) 5_656 .
O10 K3 O4 126.0(5) 3_656 .
O5 K3 O4 89.9(4) 6_557 .
O5 K3 O4 89.9(4) 4_456 .
OW3 K3 O4 66.1(12) . .
OW2 K3 O4 115.7(15) 4_456 .
OW2 K3 O4 115.7(15) 6_557 .
O9 K3 O4 170.5(9) 6_557 .
C4 K3 Be5 77(2) 6_556 5_656
C4 K3 Be5 108(2) 4_455 5_656
O10 K3 Be5 26.8(3) 5_656 5_656
O10 K3 Be5 121.6(5) 3_656 5_656
O5 K3 Be5 26.5(4) 6_557 5_656
O5 K3 Be5 152.5(8) 4_456 5_656
OW3 K3 Be5 98.1(5) . 5_656
OW2 K3 Be5 92.5(14) 4_456 5_656
OW2 K3 Be5 70.0(13) 6_557 5_656
O9 K3 Be5 71.7(3) 6_557 5_656
O4 K3 Be5 108.7(3) . 5_656
N N C3 63(2) 7_565 .
N N C1 63(2) 7_565 .
C3 N C1 106(9) . .
N N C2 63(2) 7_565 .
C3 N C2 114(6) . .
C1 N C2 81(10) . .
N N K2 152.5(10) 7_565 2_654
C3 N K2 107(3) . 2_654
C1 N K2 142(4) . 2_654
C2 N K2 103(3) . 2_654
N C1 N 54(5) . 7_565
N C1 C5 147(10) . .
N C1 C5 147(10) 7_565 .
N C1 C2 50(5) . .
N C1 C2 50(5) 7_565 .
C5 C1 C2 156(10) . .
OW3 C2 N 152(4) 6_656 .
OW3 C2 N 152(4) 6_656 7_565
N C2 N 54(5) . 7_565
OW3 C2 C1 145(10) 6_656 .
N C2 C1 50(5) . .
N C2 C1 50(5) 7_565 .
OW3 C2 C4 50(4) 6_656 7_565
N C2 C4 128(7) . 7_565
N C2 C4 110(5) 7_565 7_565
C1 C2 C4 159(5) . 7_565
OW3 C2 C4 50(4) 6_656 .
N C2 C4 110(5) . .
N C2 C4 128(7) 7_565 .
C1 C2 C4 159(5) . .
C4 C2 C4 35(5) 7_565 .
OW3 C2 K2 98(2) 6_656 2_654
N C2 K2 54(3) . 2_654
N C2 K2 104(3) 7_565 2_654
C1 C2 K2 96(3) . 2_654
C4 C2 K2 96(3) 7_565 2_654
C4 C2 K2 63(3) . 2_654
OW3 C2 K2 98(2) 6_656 8_765
N C2 K2 104(3) . 8_765
N C2 K2 54(3) 7_565 8_765
C1 C2 K2 96(3) . 8_765
C4 C2 K2 63(3) 7_565 8_765
C4 C2 K2 96(3) . 8_765
K2 C2 K2 133(3) 2_654 8_765
C6 C3 N 153(2) . .
C6 C3 N 153(2) . 7_565
N C3 N 54(5) . 7_565
C4 C4 OW3 67(3) 7_565 6_656
C4 C4 C2 72(2) 7_565 .
OW3 C4 C2 39(4) 6_656 .
C4 C4 K3 73(2) 7_565 6_656
OW3 C4 K3 122(5) 6_656 6_656
C2 C4 K3 146(4) . 6_656
C4 C4 K2 146.1(15) 7_565 2_654
OW3 C4 K2 108(4) 6_656 2_654
C2 C4 K2 83(3) . 2_654
K3 C4 K2 129(3) 6_656 2_654

loop_
_geom_bond_atom_site_label_1
_geom_bond_atom_site_label_2
_geom_bond_distance
_geom_bond_site_symmetry_2
O1 Si1 1.606(12) .
O1 Be5 1.607(18) .
O1 K2 2.852(15) .
O2 Si1 1.634(13) .
O2 Si4 1.656(14) 5_656
O3 Si4 1.600(15) .
O3 Si1 1.622(14) .
O3 K1 2.836(15) .
O3 K2 3.036(19) .
O4 Si1 1.602(5) .
O4 Si1 1.602(5) 7_565
O4 K1 3.11(3) .
O4 K3 3.30(4) .
O5 Be5 1.61(2) 2_655
O5 Si4 1.612(14) 6_657
O5 K3 2.957(15) 6_657
O5 K2 2.975(16) .
O6 Si2 1.617(13) 6_556
O6 Si4 1.642(13) 5_656
O6 K2 3.050(16) 2_654
O7 Si3 1.609(12) 6_657
O7 Si2 1.637(12) .
O8 Si2 1.622(13) .
O8 Be5 1.65(2) .
O8 K2 2.804(16) 2_654
O9 Si3 1.622(7) .
O9 Si3 1.622(7) 7_565
O9 K1 2.806(19) .
O9 K3 3.26(2) 6_657
O10 Si3 1.626(13) 2_654
O10 Be5 1.635(18) .
O10 K2 2.855(15) .
O10 K3 2.892(16) 5_656
O11 Si2 1.617(14) 2_655
O11 Si3 1.654(15) .
O11 K1 3.177(14) .
Si1 K2 3.522(10) .
Si1 K1 3.633(10) .
Si1 K3 3.664(14) .
Si2 O11 1.617(14) 2_654
Si2 O6 1.617(13) 6_656
Si2 K2 3.543(11) 5_756
Si2 K2 3.823(11) 2_654
Si3 O7 1.609(12) 6_557
Si3 O10 1.626(13) 2_655
Si3 K1 3.608(10) .
Si3 K3 3.698(13) 6_657
Si3 K2 3.755(11) 2_655
Si4 O5 1.612(14) 6_557
Si4 O6 1.642(13) 5_656
Si4 O2 1.656(14) 5_656
Si4 K2 3.649(10) 6_557
Si4 K2 3.782(10) .
Si4 K1 3.819(9) .
Si4 K3 3.885(10) .
Be5 O5 1.61(2) 2_654
Be5 K2 3.459(17) .
Be5 K2 3.518(17) 2_654
Be5 K3 3.569(16) 5_656
OW2 OW2 1.32(15) 7_565
OW2 K1 2.71(8) .
OW2 K2 2.81(7) .
OW2 K3 3.25(8) 6_657
OW3 C2 1.25(8) 6_556
OW3 C4 1.51(9) 6_556
OW3 C4 1.51(9) 4_455
OW3 K3 3.16(6) .
K1 OW2 2.71(8) 7_565
K1 O3 2.836(15) 7_565
K1 O11 3.177(14) 7_565
K1 Si3 3.608(10) 7_565
K1 Si1 3.633(10) 7_565
K2 O8 2.804(16) 2_655
K2 N 2.94(5) 2_655
K2 O6 3.050(16) 2_655
K2 C4 3.18(8) 2_655
K2 Be5 3.518(17) 2_655
K3 C4 2.09(8) 6_556
K3 C4 2.09(8) 4_455
K3 O10 2.892(17) 5_656
K3 O10 2.892(16) 3_656
K3 O5 2.957(15) 6_557
K3 O5 2.957(15) 4_456
K3 OW2 3.25(8) 4_456
K3 OW2 3.25(8) 6_557
K3 O9 3.26(2) 6_557
K3 Be5 3.569(16) 5_656
N N 1.27(10) 7_565
N C3 1.40(2) .
N C1 1.40(2) .
N C2 1.40(2) .
N K2 2.94(5) 2_654
C1 N 1.40(2) 7_565
C1 C5 1.68(11) .
C1 C2 1.8(2) .
C2 OW3 1.25(8) 6_656
C2 N 1.40(2) 7_565
C2 C4 1.98(12) 7_565
C2 C4 1.98(12) .
C2 K2 3.53(4) 2_654
C2 K2 3.53(4) 8_765
C3 C6 1.38(6) .
C3 N 1.40(2) 7_565
C4 C4 1.19(16) 7_565
C4 OW3 1.51(9) 6_656
C4 K3 2.09(8) 6_656
C4 K2 3.18(8) 2_654
